data_4510947
loop_
_publ_author_name
'Morse, Graham E.'
'Helander, Michael G.'
'Maka, Jozef F.'
'Lu, Zheng-Hong'
'Bender, Timothy P.'

_publ_section_title
;
 Fluorinated Phenoxy Boron Subphthalocyanines in Organic Light-Emitting
 Diodes
;
_journal_issue 7
_journal_name_full 'ACS Applied Materials &amp; Interfaces'
_journal_page_first 1934
_journal_paper_doi 10.1021/am1002603
_journal_volume 2
_journal_year 2010
_chemical_formula_moiety 'C30 B F17 N6 O'
_chemical_formula_sum 'C30 B F17 N6 O'
_chemical_formula_weight 794.17
_chemical_name_systematic
; 
 ? 
;
_space_group_IT_number 19
_symmetry_cell_setting orthorhombic
_symmetry_space_group_name_Hall 'P 2ac 2ab'
_symmetry_space_group_name_H-M 'P 21 21 21'
_atom_sites_solution_primary direct
_atom_sites_solution_secondary difmap
_audit_creation_method SHELXL-97
_cell_angle_alpha 90.00
_cell_angle_beta 90.00
_cell_angle_gamma 90.00
_cell_formula_units_Z 4
_cell_length_a 10.8303(3)
_cell_length_b 15.0749(6)
_cell_length_c 16.9006(6)
_cell_measurement_reflns_used 20857
_cell_measurement_temperature 150(1)
_cell_measurement_theta_max 27.5
_cell_measurement_theta_min 2.6
_cell_volume 2759.29(17)
_computing_cell_refinement 'Denzo-SMN (Otwinowski & Minor, 1997)'
_computing_data_collection 'Collect (Nonius B.V., 1997-2002)'
_computing_data_reduction Denzo-SMN
_computing_molecular_graphics 'PLATON (Spek, 2003)'
_computing_publication_material 'SHELXTL V6.1'
_computing_structure_refinement 'SHELXTL V6.1 (Sheldrick, 2008)'
_computing_structure_solution 'SIR-92 (Altomare et al., 1994)'
_diffrn_ambient_temperature 150(1)
_diffrn_detector_area_resol_mean 9
_diffrn_measured_fraction_theta_full 0.996
_diffrn_measured_fraction_theta_max 0.996
_diffrn_measurement_device_type 'Nonius KappaCCD'
_diffrn_measurement_method '\f scans and \w scans with \k offsets'
_diffrn_radiation_monochromator graphite
_diffrn_radiation_source 'fine-focus sealed tube'
_diffrn_radiation_type MoK\a
_diffrn_radiation_wavelength 0.71073
_diffrn_reflns_av_R_equivalents 0.0541
_diffrn_reflns_av_sigmaI/netI 0.0411
_diffrn_reflns_limit_h_max 14
_diffrn_reflns_limit_h_min -14
_diffrn_reflns_limit_k_max 19
_diffrn_reflns_limit_k_min -18
_diffrn_reflns_limit_l_max 21
_diffrn_reflns_limit_l_min -21
_diffrn_reflns_number 20857
_diffrn_reflns_theta_full 27.50
_diffrn_reflns_theta_max 27.50
_diffrn_reflns_theta_min 2.61
_exptl_absorpt_coefficient_mu 0.200
_exptl_absorpt_correction_T_max 0.976
_exptl_absorpt_correction_T_min 0.881
_exptl_absorpt_correction_type multi-scan
_exptl_absorpt_process_details
;
multi-scan from symmetry-related measurements 
 Sortav (Blessing 1995)
;
_exptl_crystal_colour purple
_exptl_crystal_density_diffrn 1.912
_exptl_crystal_density_method 'not measured'
_exptl_crystal_description block
_exptl_crystal_F_000 1552
_exptl_crystal_size_max 0.16
_exptl_crystal_size_mid 0.16
_exptl_crystal_size_min 0.12
_refine_diff_density_max 0.283
_refine_diff_density_min -0.243
_refine_diff_density_rms 0.059
_refine_ls_extinction_method none
_refine_ls_goodness_of_fit_ref 1.045
_refine_ls_matrix_type full
_refine_ls_number_parameters 496
_refine_ls_number_reflns 3539
_refine_ls_number_restraints 0
_refine_ls_restrained_S_all 1.045
_refine_ls_R_factor_all 0.0808
_refine_ls_R_factor_gt 0.0474
_refine_ls_shift/su_max 0.000
_refine_ls_shift/su_mean 0.000
_refine_ls_structure_factor_coef Fsqd
_refine_ls_weighting_details 'calc w=1/[\s2^(Fo2^)+(0.0796P)2^] where P=(Fo2^+2Fc2^)/3'
_refine_ls_weighting_scheme calc
_refine_ls_wR_factor_gt 0.1098
_refine_ls_wR_factor_ref 0.1274
_reflns_number_gt 2460
_reflns_number_total 3539
_reflns_threshold_expression I>2\s(I)
_cod_data_source_file am1002603_si_004.cif
_cod_data_source_block k09189
_cod_depositor_comments
;
The following automatic conversions were performed:

'_symmetry_cell_setting' value 'Orthorhombic' changed to
'orthorhombic' according to
/usr/data/users/saulius/automatic-downloads/retrospective/ACS/lib/dictionaries/cif_core.dic
dictionary named 'cif_core.dic' version 2.4.2 from 2011-04-26.

Automatic conversion script
Id: cif_fix_values 2281 2013-09-26 08:29:07Z andrius 
;
_cod_database_code 4510947

loop_
_symmetry_equiv_pos_as_xyz
'x, y, z'
'-x+1/2, -y, z+1/2'
'x+1/2, -y+1/2, -z'
'-x, y+1/2, -z+1/2'

loop_
_atom_site_label
_atom_site_type_symbol
_atom_site_fract_x
_atom_site_fract_y
_atom_site_fract_z
_atom_site_U_iso_or_equiv
_atom_site_adp_type
_atom_site_occupancy
_atom_site_symmetry_multiplicity
_atom_site_calc_flag
F1 F 0.7192(2) 0.54086(18) 0.78042(14) 0.0536(7) Uani 1 1 d
F2 F 0.7120(3) 0.6236(2) 0.92124(14) 0.0638(8) Uani 1 1 d
F3 F 0.7138(3) 0.8024(2) 0.93064(14) 0.0660(8) Uani 1 1 d
F4 F 0.7205(2) 0.90342(19) 0.79905(14) 0.0551(7) Uani 1 1 d
F5 F 0.6207(3) 1.08441(19) 0.57049(16) 0.0705(8) Uani 1 1 d
F6 F 0.4726(3) 1.17367(17) 0.46814(18) 0.0765(10) Uani 1 1 d
F7 F 0.3833(2) 1.09453(19) 0.33769(16) 0.0631(8) Uani 1 1 d
F8 F 0.45022(19) 0.92699(16) 0.29921(13) 0.0447(6) Uani 1 1 d
F9 F 0.44171(19) 0.59932(15) 0.27994(12) 0.0400(5) Uani 1 1 d
F10 F 0.3465(2) 0.43393(16) 0.30116(14) 0.0492(6) Uani 1 1 d
F11 F 0.4072(2) 0.33673(16) 0.42717(16) 0.0568(7) Uani 1 1 d
F12 F 0.5644(2) 0.40028(17) 0.53960(14) 0.0535(7) Uani 1 1 d
F13 F 0.9002(2) 0.90162(16) 0.39890(14) 0.0475(6) Uani 1 1 d
F14 F 0.9219(2) 0.91091(16) 0.24009(14) 0.0505(6) Uani 1 1 d
F15 F 0.9301(2) 0.75903(18) 0.15221(13) 0.0531(6) Uani 1 1 d
F16 F 0.9265(3) 0.59979(17) 0.22499(15) 0.0563(7) Uani 1 1 d
F17 F 0.9040(2) 0.58914(16) 0.38481(14) 0.0473(6) Uani 1 1 d
O1 O 0.8881(2) 0.74020(19) 0.47602(14) 0.0371(6) Uani 1 1 d
N1 N 0.7530(3) 0.7344(2) 0.59159(18) 0.0357(8) Uani 1 1 d
N2 N 0.7102(3) 0.8883(2) 0.60904(19) 0.0403(8) Uani 1 1 d
N3 N 0.6883(3) 0.8208(2) 0.48254(18) 0.0343(7) Uani 1 1 d
N4 N 0.5768(2) 0.7530(2) 0.37820(17) 0.0325(7) Uani 1 1 d
N5 N 0.6823(3) 0.6657(2) 0.47507(18) 0.0329(7) Uani 1 1 d
N6 N 0.6954(3) 0.5820(2) 0.59351(18) 0.0389(8) Uani 1 1 d
C1 C 0.7318(3) 0.6569(3) 0.6303(2) 0.0375(9) Uani 1 1 d
C2 C 0.7282(3) 0.6793(3) 0.7139(2) 0.0391(10) Uani 1 1 d
C3 C 0.7197(4) 0.6297(3) 0.7826(2) 0.0445(10) Uani 1 1 d
C4 C 0.7159(4) 0.6722(4) 0.8544(2) 0.0503(11) Uani 1 1 d
C5 C 0.7177(4) 0.7638(4) 0.8593(2) 0.0505(12) Uani 1 1 d
C6 C 0.7218(4) 0.8152(3) 0.7920(2) 0.0460(11) Uani 1 1 d
C7 C 0.7301(3) 0.7741(3) 0.7189(2) 0.0404(10) Uani 1 1 d
C8 C 0.7370(4) 0.8079(3) 0.6378(2) 0.0397(10) Uani 1 1 d
C9 C 0.6802(3) 0.8925(3) 0.5317(2) 0.0366(9) Uani 1 1 d
C10 C 0.6106(4) 0.9577(3) 0.4874(2) 0.0400(9) Uani 1 1 d
C11 C 0.5788(5) 1.0439(3) 0.5049(3) 0.0511(12) Uani 1 1 d
C12 C 0.5037(5) 1.0895(3) 0.4534(3) 0.0561(13) Uani 1 1 d
C13 C 0.4577(4) 1.0493(3) 0.3851(3) 0.0502(12) Uani 1 1 d
C14 C 0.4917(4) 0.9631(3) 0.3668(2) 0.0410(10) Uani 1 1 d
C15 C 0.5684(3) 0.9157(3) 0.4169(2) 0.0355(9) Uani 1 1 d
C16 C 0.6130(3) 0.8255(3) 0.4175(2) 0.0323(8) Uani 1 1 d
C17 C 0.6065(3) 0.6742(3) 0.4101(2) 0.0322(8) Uani 1 1 d
C18 C 0.5516(3) 0.5863(3) 0.4004(2) 0.0329(8) Uani 1 1 d
C19 C 0.4725(3) 0.5520(3) 0.3445(2) 0.0360(9) Uani 1 1 d
C20 C 0.4237(4) 0.4683(3) 0.3545(2) 0.0386(9) Uani 1 1 d
C21 C 0.4555(4) 0.4185(3) 0.4205(2) 0.0413(9) Uani 1 1 d
C22 C 0.5355(4) 0.4505(3) 0.4767(2) 0.0427(10) Uani 1 1 d
C23 C 0.5851(3) 0.5348(3) 0.4677(2) 0.0337(9) Uani 1 1 d
C24 C 0.6643(3) 0.5893(3) 0.5165(2) 0.0357(9) Uani 1 1 d
C25 C 0.9011(3) 0.7448(3) 0.3954(2) 0.0345(9) Uani 1 1 d
C26 C 0.9064(3) 0.8261(3) 0.3566(2) 0.0384(9) Uani 1 1 d
C27 C 0.9159(4) 0.8313(3) 0.2759(2) 0.0389(9) Uani 1 1 d
C28 C 0.9206(3) 0.7544(3) 0.2310(2) 0.0380(9) Uani 1 1 d
C29 C 0.9175(4) 0.6735(3) 0.2684(2) 0.0407(9) Uani 1 1 d
C30 C 0.9085(3) 0.6690(3) 0.3494(2) 0.0373(9) Uani 1 1 d
B1 B 0.7609(4) 0.7402(3) 0.5039(3) 0.0358(10) Uani 1 1 d

loop_
_atom_site_aniso_label
_atom_site_aniso_U_11
_atom_site_aniso_U_22
_atom_site_aniso_U_33
_atom_site_aniso_U_23
_atom_site_aniso_U_13
_atom_site_aniso_U_12
F1 0.0547(14) 0.0653(18) 0.0407(14) 0.0156(13) 0.0017(12) -0.0013(13)
F2 0.0648(16) 0.096(2) 0.0305(13) 0.0142(14) 0.0030(12) 0.0090(16)
F3 0.0656(16) 0.104(2) 0.0286(13) -0.0093(14) 0.0049(12) 0.0015(16)
F4 0.0550(14) 0.0711(19) 0.0393(13) -0.0116(13) 0.0058(12) -0.0020(14)
F5 0.111(2) 0.0494(16) 0.0507(16) -0.0118(14) 0.0116(15) -0.0034(16)
F6 0.116(2) 0.0396(15) 0.074(2) 0.0075(14) 0.0299(19) 0.0223(16)
F7 0.0596(15) 0.0619(18) 0.0677(18) 0.0234(15) 0.0142(14) 0.0202(14)
F8 0.0386(12) 0.0544(15) 0.0411(13) 0.0119(12) -0.0012(10) 0.0004(11)
F9 0.0416(12) 0.0477(13) 0.0307(11) -0.0009(11) -0.0052(9) 0.0010(10)
F10 0.0472(13) 0.0517(15) 0.0486(14) -0.0113(12) -0.0047(11) -0.0088(11)
F11 0.0724(17) 0.0386(14) 0.0594(17) -0.0008(12) 0.0025(13) -0.0095(13)
F12 0.0714(16) 0.0445(14) 0.0446(14) 0.0119(12) -0.0039(13) -0.0002(13)
F13 0.0499(13) 0.0451(14) 0.0475(14) -0.0040(12) 0.0038(11) -0.0046(11)
F14 0.0556(14) 0.0493(15) 0.0466(14) 0.0120(12) 0.0049(12) -0.0048(12)
F15 0.0643(14) 0.0638(16) 0.0312(12) 0.0062(12) 0.0051(11) 0.0016(14)
F16 0.0730(17) 0.0525(15) 0.0434(14) -0.0063(13) 0.0076(13) -0.0011(13)
F17 0.0553(14) 0.0464(14) 0.0401(13) 0.0080(12) 0.0015(11) 0.0017(12)
O1 0.0307(11) 0.0554(17) 0.0252(13) 0.0005(13) -0.0019(10) 0.0005(13)
N1 0.0316(14) 0.045(2) 0.0300(17) 0.0014(16) -0.0026(12) -0.0026(14)
N2 0.0423(17) 0.049(2) 0.0299(17) 0.0000(16) 0.0044(15) -0.0045(16)
N3 0.0315(16) 0.0439(19) 0.0274(16) -0.0019(15) 0.0008(14) -0.0053(14)
N4 0.0322(14) 0.0376(18) 0.0277(15) 0.0034(15) 0.0018(12) -0.0015(14)
N5 0.0310(16) 0.0400(18) 0.0277(15) -0.0004(15) -0.0025(13) 0.0001(14)
N6 0.0370(17) 0.047(2) 0.0326(17) 0.0031(16) -0.0005(14) 0.0048(15)
C1 0.0298(18) 0.052(3) 0.031(2) 0.0086(19) -0.0007(16) 0.0044(17)
C2 0.0307(19) 0.059(3) 0.028(2) 0.005(2) -0.0002(16) 0.0010(18)
C3 0.032(2) 0.065(3) 0.036(2) 0.006(2) 0.0015(18) 0.001(2)
C4 0.039(2) 0.085(4) 0.027(2) 0.004(2) 0.0028(18) 0.002(2)
C5 0.039(2) 0.093(4) 0.0194(19) -0.007(2) 0.0012(16) -0.001(2)
C6 0.038(2) 0.067(3) 0.034(2) -0.003(2) 0.0054(19) -0.002(2)
C7 0.0319(18) 0.065(3) 0.0242(19) -0.0007(19) 0.0001(15) 0.0005(19)
C8 0.034(2) 0.054(3) 0.031(2) -0.004(2) -0.0003(17) -0.0077(18)
C9 0.036(2) 0.040(2) 0.033(2) -0.0028(18) 0.0024(16) -0.0053(17)
C10 0.045(2) 0.038(2) 0.038(2) 0.0044(19) 0.0073(18) -0.0034(18)
C11 0.075(3) 0.038(2) 0.040(3) 0.000(2) 0.015(2) -0.001(2)
C12 0.077(3) 0.034(2) 0.057(3) 0.004(2) 0.025(3) 0.008(2)
C13 0.051(2) 0.048(3) 0.052(3) 0.019(2) 0.014(2) 0.013(2)
C14 0.041(2) 0.046(2) 0.036(2) 0.008(2) 0.0040(18) -0.0015(19)
C15 0.0316(17) 0.042(2) 0.033(2) 0.0051(18) 0.0068(17) -0.0007(17)
C16 0.0306(18) 0.043(2) 0.0232(18) 0.0033(17) 0.0025(15) -0.0035(16)
C17 0.0300(18) 0.039(2) 0.0273(19) 0.0012(17) 0.0033(15) 0.0003(16)
C18 0.0318(18) 0.036(2) 0.0311(19) 0.0011(17) 0.0032(16) 0.0047(16)
C19 0.0351(19) 0.043(2) 0.030(2) -0.0014(18) 0.0029(16) 0.0008(17)
C20 0.037(2) 0.041(2) 0.038(2) -0.0062(19) 0.0052(18) -0.0009(18)
C21 0.047(2) 0.033(2) 0.043(2) -0.003(2) 0.0070(19) -0.0018(18)
C22 0.049(2) 0.040(2) 0.039(2) 0.003(2) 0.0088(19) 0.0067(19)
C23 0.0370(19) 0.035(2) 0.0291(19) -0.0007(17) -0.0005(16) 0.0029(17)
C24 0.0353(18) 0.039(2) 0.033(2) 0.0004(19) -0.0014(17) 0.0070(17)
C25 0.0266(15) 0.049(2) 0.0284(19) 0.0034(19) -0.0002(14) -0.0024(17)
C26 0.031(2) 0.044(2) 0.040(2) -0.003(2) 0.0028(17) -0.0043(17)
C27 0.036(2) 0.045(2) 0.036(2) 0.007(2) 0.0016(17) -0.0017(18)
C28 0.0388(18) 0.049(2) 0.0260(19) 0.0027(19) 0.0003(15) -0.003(2)
C29 0.039(2) 0.046(2) 0.038(2) -0.005(2) 0.0003(18) -0.0017(19)
C30 0.036(2) 0.042(2) 0.034(2) 0.0039(19) -0.0002(17) 0.0002(18)
B1 0.034(2) 0.046(3) 0.027(2) -0.002(2) 0.0026(17) 0.001(2)

loop_
_atom_type_symbol
_atom_type_description
_atom_type_scat_dispersion_real
_atom_type_scat_dispersion_imag
_atom_type_scat_source
C C 0.0033 0.0016 'International Tables Vol C Tables 4.2.6.8 and 6.1.1.4'
B B 0.0013 0.0007 'International Tables Vol C Tables 4.2.6.8 and 6.1.1.4'
N N 0.0061 0.0033 'International Tables Vol C Tables 4.2.6.8 and 6.1.1.4'
F F 0.0171 0.0103 'International Tables Vol C Tables 4.2.6.8 and 6.1.1.4'
O O 0.0106 0.0060 'International Tables Vol C Tables 4.2.6.8 and 6.1.1.4'

loop_
_geom_angle_atom_site_label_1
_geom_angle_atom_site_label_2
_geom_angle_atom_site_label_3
_geom_angle
C25 O1 B1 114.7(3)
C1 N1 C8 113.6(3)
C1 N1 B1 122.7(4)
C8 N1 B1 122.0(4)
C8 N2 C9 116.5(4)
C9 N3 C16 114.1(3)
C9 N3 B1 122.1(3)
C16 N3 B1 123.4(3)
C16 N4 C17 116.9(3)
C24 N5 C17 113.8(3)
C24 N5 B1 123.4(3)
C17 N5 B1 122.1(3)
C1 N6 C24 116.7(3)
N6 C1 N1 123.2(3)
N6 C1 C2 129.5(4)
N1 C1 C2 105.8(4)
C3 C2 C7 119.5(4)
C3 C2 C1 133.7(4)
C7 C2 C1 106.8(3)
F1 C3 C4 119.3(4)
F1 C3 C2 121.2(4)
C4 C3 C2 119.4(5)
F2 C4 C3 119.3(5)
F2 C4 C5 119.6(4)
C3 C4 C5 121.2(4)
F3 C5 C6 120.0(5)
F3 C5 C4 119.1(4)
C6 C5 C4 120.9(4)
F4 C6 C5 119.1(4)
F4 C6 C7 121.8(4)
C5 C6 C7 119.1(5)
C6 C7 C2 119.9(4)
C6 C7 C8 133.0(4)
C2 C7 C8 107.1(3)
N2 C8 N1 123.7(4)
N2 C8 C7 130.2(4)
N1 C8 C7 105.0(4)
N2 C9 N3 122.5(4)
N2 C9 C10 131.1(4)
N3 C9 C10 104.9(3)
C11 C10 C15 121.2(4)
C11 C10 C9 131.4(4)
C15 C10 C9 107.3(3)
F5 C11 C12 119.6(4)
F5 C11 C10 121.4(5)
C12 C11 C10 119.0(5)
F6 C12 C11 120.4(5)
F6 C12 C13 118.4(5)
C11 C12 C13 121.2(4)
F7 C13 C14 120.6(4)
F7 C13 C12 119.6(4)
C14 C13 C12 119.8(4)
F8 C14 C13 118.8(4)
F8 C14 C15 120.7(4)
C13 C14 C15 120.4(4)
C14 C15 C10 118.3(4)
C14 C15 C16 133.8(4)
C10 C15 C16 107.8(3)
N4 C16 N3 122.0(3)
N4 C16 C15 131.9(3)
N3 C16 C15 104.7(3)
N4 C17 N5 123.0(3)
N4 C17 C18 131.2(3)
N5 C17 C18 104.4(3)
C19 C18 C23 120.0(4)
C19 C18 C17 132.2(4)
C23 C18 C17 107.5(3)
F9 C19 C18 120.7(4)
F9 C19 C20 119.3(4)
C18 C19 C20 120.0(4)
F10 C20 C19 120.9(4)
F10 C20 C21 119.3(4)
C19 C20 C21 119.9(4)
F11 C21 C22 120.7(4)
F11 C21 C20 117.8(4)
C22 C21 C20 121.5(4)
F12 C22 C21 119.8(4)
F12 C22 C23 120.8(4)
C21 C22 C23 119.4(4)
C22 C23 C18 119.2(4)
C22 C23 C24 133.5(4)
C18 C23 C24 107.2(3)
N6 C24 N5 122.0(4)
N6 C24 C23 130.6(4)
N5 C24 C23 105.8(3)
O1 C25 C30 121.4(4)
O1 C25 C26 121.2(4)
C30 C25 C26 117.4(3)
F13 C26 C27 119.0(4)
F13 C26 C25 119.5(3)
C27 C26 C25 121.6(4)
F14 C27 C26 120.2(4)
F14 C27 C28 119.8(4)
C26 C27 C28 120.0(4)
F15 C28 C29 120.4(4)
F15 C28 C27 120.3(4)
C29 C28 C27 119.3(3)
F16 C29 C30 120.8(4)
F16 C29 C28 118.9(4)
C30 C29 C28 120.3(4)
F17 C30 C29 119.3(4)
F17 C30 C25 119.2(3)
C29 C30 C25 121.5(4)
O1 B1 N1 112.1(3)
O1 B1 N5 115.8(4)
N1 B1 N5 104.4(3)
O1 B1 N3 114.8(4)
N1 B1 N3 105.0(3)
N5 B1 N3 103.5(3)

loop_
_geom_bond_atom_site_label_1
_geom_bond_atom_site_label_2
_geom_bond_distance
F1 C3 1.340(5)
F2 C4 1.347(5)
F3 C5 1.340(5)
F4 C6 1.335(5)
F5 C11 1.345(5)
F6 C12 1.337(5)
F7 C13 1.325(5)
F8 C14 1.343(5)
F9 C19 1.346(4)
F10 C20 1.334(4)
F11 C21 1.344(5)
F12 C22 1.342(5)
F13 C26 1.347(5)
F14 C27 1.345(5)
F15 C28 1.337(4)
F16 C29 1.335(5)
F17 C30 1.345(5)
O1 C25 1.372(4)
O1 B1 1.456(5)
N1 C1 1.359(5)
N1 C8 1.367(5)
N1 B1 1.487(5)
N2 C8 1.338(5)
N2 C9 1.348(5)
N3 C9 1.366(5)
N3 C16 1.370(5)
N3 B1 1.492(6)
N4 C16 1.338(5)
N4 C17 1.343(5)
N5 C24 1.362(5)
N5 C17 1.377(5)
N5 B1 1.490(6)
N6 C1 1.347(6)
N6 C24 1.349(5)
C1 C2 1.454(5)
C2 C3 1.384(6)
C2 C7 1.431(6)
C3 C4 1.373(6)
C4 C5 1.383(7)
C5 C6 1.378(6)
C6 C7 1.385(6)
C7 C8 1.464(5)
C9 C10 1.447(6)
C10 C11 1.376(6)
C10 C15 1.425(6)
C11 C12 1.375(7)
C12 C13 1.396(7)
C13 C14 1.385(6)
C14 C15 1.385(6)
C15 C16 1.443(6)
C17 C18 1.461(5)
C18 C19 1.376(5)
C18 C23 1.425(5)
C19 C20 1.379(6)
C20 C21 1.388(6)
C21 C22 1.373(6)
C22 C23 1.388(6)
C23 C24 1.447(5)
C25 C30 1.384(6)
C25 C26 1.391(6)
C26 C27 1.369(6)
C27 C28 1.387(6)
C28 C29 1.375(6)
C29 C30 1.374(6)
